data_4112713
loop_
_publ_author_name
'Cliff R. Baar'
'Christopher J. Levy'
'Endy Y.-J. Min'
'Lawrence M. Henling'
'Michael W. Day'
'John E. Bercaw'

_publ_section_title
;
 Kinetic Resolution of Chiral \a-Olefins Using Optically Active
 ansa-Zirconocene Polymerization Catalysts
;
_journal_name_full 'Journal of the American Chemical Society'
_journal_page_first 8216
_journal_page_last 8231
_journal_paper_doi 10.1021/ja040021j
_journal_volume 126
_journal_year 2004
_chemical_formula_moiety 'C32 H50 Cl2 Si2 Zr, 1.32(C H2 Cl2)'
_chemical_formula_sum 'C33.32 H52.64 Cl4.64 Si2 Zr'
_chemical_formula_weight 765.15
_chemical_name_systematic
; 
 ? 
;
_space_group_IT_number 4
_symmetry_cell_setting monoclinic
_symmetry_space_group_name_Hall 'P 2yb'
_symmetry_space_group_name_H-M 'P 1 21 1'
_atom_sites_solution_hydrogens geom
_atom_sites_solution_primary direct
_atom_sites_solution_secondary difmap
_audit_creation_method SHELXL-97
_cell_angle_alpha 90.00
_cell_angle_beta 107.1950(10)
_cell_angle_gamma 90.00
_cell_formula_units_Z 4
_cell_length_a 13.2833(7)
_cell_length_b 19.3805(10)
_cell_length_c 14.7651(8)
_cell_measurement_reflns_used 20102
_cell_measurement_temperature 100(2)
_cell_measurement_theta_max 28.33
_cell_measurement_theta_min 2.54
_cell_volume 3631.2(3)
_computing_cell_refinement 'Bruker SAINT v6.022'
_computing_data_collection 'Bruker SMART v5.054'
_computing_data_reduction 'Bruker SAINT v6.022'
_computing_molecular_graphics 'Bruker SHELXTL'
_computing_publication_material 'Bruker SHELXTL'
_computing_structure_refinement 'SHELXL-97 (Sheldrick, 1997)'
_computing_structure_solution 'SHELXS-97 (Sheldrick, 1990)'
_diffrn_ambient_temperature 100(2)
_diffrn_measured_fraction_theta_full 0.945
_diffrn_measured_fraction_theta_max 0.945
_diffrn_measurement_device_type 'Bruker SMART 1000'
_diffrn_measurement_method '\w scans at 5 \f settings'
_diffrn_radiation_monochromator graphite
_diffrn_radiation_source 'normal-focus sealed tube'
_diffrn_radiation_type MoK\a
_diffrn_radiation_wavelength 0.71073
_diffrn_reflns_av_R_equivalents 0.0645
_diffrn_reflns_av_sigmaI/netI 0.0713
_diffrn_reflns_limit_h_max 16
_diffrn_reflns_limit_h_min -17
_diffrn_reflns_limit_k_max 25
_diffrn_reflns_limit_k_min -25
_diffrn_reflns_limit_l_max 19
_diffrn_reflns_limit_l_min -19
_diffrn_reflns_number 54234
_diffrn_reflns_theta_full 28.37
_diffrn_reflns_theta_max 28.37
_diffrn_reflns_theta_min 1.44
_exptl_absorpt_coefficient_mu 0.733
_exptl_absorpt_correction_T_max 0.9348
_exptl_absorpt_correction_T_min 0.8269
_exptl_absorpt_correction_type none
_exptl_crystal_colour Colorless
_exptl_crystal_density_diffrn 1.400
_exptl_crystal_description Plate
_exptl_crystal_F_000 1598
_exptl_crystal_size_max 0.26
_exptl_crystal_size_mid 0.20
_exptl_crystal_size_min 0.09
_refine_diff_density_max 1.171
_refine_diff_density_min -0.758
_refine_diff_density_rms 0.084
_refine_ls_abs_structure_details 'Flack H D (1983), Acta Cryst. A39, 876-881'
_refine_ls_abs_structure_Flack -0.08(3)
_refine_ls_extinction_method none
_refine_ls_goodness_of_fit_ref 1.130
_refine_ls_hydrogen_treatment Riding
_refine_ls_matrix_type 'Full matrix'
_refine_ls_number_parameters 765
_refine_ls_number_reflns 16726
_refine_ls_number_restraints 1
_refine_ls_restrained_S_all 1.130
_refine_ls_R_factor_all 0.0589
_refine_ls_R_factor_gt 0.0374
_refine_ls_shift/su_max 0.002
_refine_ls_shift/su_mean 0.000
_refine_ls_structure_factor_coef Fsqd
_refine_ls_weighting_details w=1/s^2^(Fo^2^)
_refine_ls_weighting_scheme sigma
_refine_ls_wR_factor_gt 0.0604
_refine_ls_wR_factor_ref 0.0643
_reflns_number_gt 12842
_reflns_number_total 16726
_reflns_threshold_expression >2sigma(I)
_cod_data_source_file ja040021j_c7.cif
_cod_data_source_block (S)-7
_cod_depositor_comments
;
The following automatic conversions were performed:

'_atom_sites_solution_primary' value 'direct methods' was changed to
'direct'.

'_atom_sites_solution_secondary' value 'Difference Fourier map' was
changed to 'difmap'.

'_atom_sites_solution_hydrogens' value 'Geometric positions' was
changed to 'geom'.

Automatic conversion script
Id: cif_fix_values 6452 2018-10-05 10:23:21Z andrius 
;
_cod_database_code 4112713

loop_
_symmetry_equiv_pos_as_xyz
'x, y, z'
'-x, y+1/2, -z'

loop_
_atom_site_label
_atom_site_type_symbol
_atom_site_fract_x
_atom_site_fract_y
_atom_site_fract_z
_atom_site_U_iso_or_equiv
_atom_site_adp_type
_atom_site_occupancy
_atom_site_symmetry_multiplicity
_atom_site_calc_flag
_atom_site_refinement_flags
Zr1 Zr 0.46482(3) 0.991292(17) 0.39171(3) 0.01140(10) Uani 1 1 d .
Cl1A Cl 0.50015(9) 1.11077(6) 0.36243(8) 0.0174(3) Uani 1 1 d .
Cl2A Cl 0.30897(9) 0.99935(6) 0.44558(7) 0.0173(2) Uani 1 1 d .
Si1A Si 0.65576(10) 0.92432(7) 0.32878(8) 0.0133(3) Uani 1 1 d .
Si2A Si 0.48238(11) 0.82699(7) 0.41337(9) 0.0135(3) Uani 1 1 d .
C1A C 0.6376(3) 0.9368(2) 0.4492(3) 0.0134(11) Uani 1 1 d .
C2A C 0.5647(4) 0.8978(3) 0.4850(3) 0.0158(11) Uani 1 1 d .
C3A C 0.5406(3) 0.9398(2) 0.5554(3) 0.0135(11) Uani 1 1 d .
H3A H 0.4942 0.9269 0.5907 0.016 Uiso 1 1 calc R
C4A C 0.5956(3) 1.0036(3) 0.5651(3) 0.0127(11) Uani 1 1 d .
C5A C 0.6534(3) 1.0001(3) 0.4981(3) 0.0140(10) Uani 1 1 d .
H5A H 0.6973 1.0361 0.4876 0.017 Uiso 1 1 calc R
C6A C 0.5090(3) 0.9254(2) 0.2698(3) 0.0141(11) Uani 1 1 d .
C7A C 0.4356(4) 0.8834(2) 0.3050(3) 0.0139(10) Uani 1 1 d .
C8A C 0.3322(3) 0.9139(3) 0.2670(3) 0.0140(10) Uani 1 1 d .
C9A C 0.3447(4) 0.9729(2) 0.2153(3) 0.0128(11) Uani 1 1 d .
H9A H 0.2898 1.0044 0.1867 0.015 Uiso 1 1 calc R
C10A C 0.4485(3) 0.9788(2) 0.2118(3) 0.0125(10) Uani 1 1 d .
C11A C 0.7265(4) 1.0012(3) 0.3038(3) 0.0212(12) Uani 1 1 d .
H11A H 0.7995 1.0005 0.3449 0.032 Uiso 1 1 calc R
H11B H 0.6914 1.0431 0.3159 0.032 Uiso 1 1 calc R
H11C H 0.7260 1.0004 0.2373 0.032 Uiso 1 1 calc R
C12A C 0.7277(4) 0.8472(3) 0.3097(3) 0.0204(12) Uani 1 1 d .
H12A H 0.7768 0.8600 0.2744 0.031 Uiso 1 1 calc R
H12B H 0.6775 0.8129 0.2735 0.031 Uiso 1 1 calc R
H12C H 0.7671 0.8276 0.3711 0.031 Uiso 1 1 calc R
C13A C 0.5582(4) 0.7484(3) 0.4006(3) 0.0221(12) Uani 1 1 d .
H13A H 0.5404 0.7104 0.4369 0.033 Uiso 1 1 calc R
H13B H 0.6339 0.7581 0.4247 0.033 Uiso 1 1 calc R
H13C H 0.5402 0.7355 0.3336 0.033 Uiso 1 1 calc R
C14A C 0.3759(3) 0.8005(2) 0.4648(3) 0.0176(10) Uani 1 1 d .
H14A H 0.4064 0.7738 0.5229 0.026 Uiso 1 1 calc R
H14B H 0.3242 0.7720 0.4189 0.026 Uiso 1 1 calc R
H14C H 0.3410 0.8416 0.4797 0.026 Uiso 1 1 calc R
C15A C 0.5947(3) 1.0615(3) 0.6308(3) 0.0166(11) Uani 1 1 d .
H15A H 0.5968 1.1049 0.5949 0.020 Uiso 1 1 calc R
C16A C 0.4927(3) 1.06363(18) 0.6583(3) 0.0217(8) Uani 1 1 d .
H16A H 0.4324 1.0657 0.6009 0.033 Uiso 1 1 calc R
H16B H 0.4926 1.1045 0.6973 0.033 Uiso 1 1 calc R
H16C H 0.4875 1.0220 0.6945 0.033 Uiso 1 1 calc R
C17A C 0.6957(3) 1.0624(2) 0.7201(3) 0.0186(9) Uani 1 1 d .
C18A C 0.7953(3) 1.0687(2) 0.6899(3) 0.0352(11) Uani 1 1 d .
H18A H 0.7905 1.1096 0.6498 0.053 Uiso 1 1 calc R
H18B H 0.8032 1.0274 0.6541 0.053 Uiso 1 1 calc R
H18C H 0.8566 1.0730 0.7462 0.053 Uiso 1 1 calc R
C19A C 0.6898(3) 1.1263(2) 0.7824(3) 0.0280(11) Uani 1 1 d .
H19A H 0.7566 1.1312 0.8329 0.042 Uiso 1 1 calc R
H19B H 0.6322 1.1201 0.8105 0.042 Uiso 1 1 calc R
H19C H 0.6770 1.1679 0.7429 0.042 Uiso 1 1 calc R
C20A C 0.7021(3) 0.9989(2) 0.7805(3) 0.0328(10) Uani 1 1 d .
H20A H 0.7649 1.0016 0.8356 0.049 Uiso 1 1 calc R
H20B H 0.7065 0.9578 0.7431 0.049 Uiso 1 1 calc R
H20C H 0.6391 0.9959 0.8019 0.049 Uiso 1 1 calc R
C21A C 0.2283(4) 0.8847(2) 0.2690(3) 0.0138(10) Uani 1 1 d .
H21A H 0.2323 0.8748 0.3364 0.017 Uiso 1 1 calc R
C22A C 0.2090(3) 0.8162(2) 0.2139(3) 0.0184(10) Uani 1 1 d .
H22A H 0.2095 0.8247 0.1480 0.022 Uiso 1 1 calc R
H22B H 0.2671 0.7839 0.2434 0.022 Uiso 1 1 calc R
C23A C 0.1050(3) 0.7833(2) 0.2125(3) 0.0223(10) Uani 1 1 d .
H23A H 0.1062 0.7711 0.2779 0.027 Uiso 1 1 calc R
H23B H 0.0948 0.7403 0.1745 0.027 Uiso 1 1 calc R
C24A C 0.0141(3) 0.8327(2) 0.1699(3) 0.0235(10) Uani 1 1 d .
H24A H 0.0101 0.8427 0.1032 0.028 Uiso 1 1 calc R
H24B H -0.0531 0.8110 0.1706 0.028 Uiso 1 1 calc R
C25A C 0.0300(3) 0.8993(2) 0.2262(3) 0.0186(10) Uani 1 1 d .
H25A H 0.0294 0.8896 0.2918 0.022 Uiso 1 1 calc R
H25B H -0.0286 0.9314 0.1972 0.022 Uiso 1 1 calc R
C26A C 0.1362(3) 0.9336(2) 0.2282(3) 0.0170(10) Uani 1 1 d .
H26A H 0.1344 0.9468 0.1630 0.020 Uiso 1 1 calc R
H26B H 0.1463 0.9760 0.2671 0.020 Uiso 1 1 calc R
C27A C 0.4860(4) 1.0281(3) 0.1492(3) 0.0167(11) Uani 1 1 d .
H27A H 0.5468 1.0547 0.1906 0.020 Uiso 1 1 calc R
C28A C 0.5258(4) 0.9870(3) 0.0787(3) 0.0238(12) Uani 1 1 d .
H28A H 0.4676 0.9589 0.0382 0.029 Uiso 1 1 calc R
H28B H 0.5824 0.9553 0.1135 0.029 Uiso 1 1 calc R
C29A C 0.5685(4) 1.0353(3) 0.0159(3) 0.0255(13) Uani 1 1 d .
H29A H 0.6306 1.0606 0.0559 0.031 Uiso 1 1 calc R
H29B H 0.5916 1.0076 -0.0306 0.031 Uiso 1 1 calc R
C30A C 0.4855(4) 1.0864(3) -0.0360(3) 0.0244(13) Uani 1 1 d .
H30A H 0.4266 1.0615 -0.0811 0.029 Uiso 1 1 calc R
H30B H 0.5161 1.1187 -0.0727 0.029 Uiso 1 1 calc R
C31A C 0.4440(4) 1.1269(3) 0.0335(3) 0.0222(12) Uani 1 1 d .
H31A H 0.3864 1.1576 -0.0022 0.027 Uiso 1 1 calc R
H31B H 0.5012 1.1562 0.0732 0.027 Uiso 1 1 calc R
C32A C 0.4026(4) 1.0794(2) 0.0982(3) 0.0183(11) Uani 1 1 d .
H32A H 0.3814 1.1077 0.1453 0.022 Uiso 1 1 calc R
H32B H 0.3397 1.0542 0.0596 0.022 Uiso 1 1 calc R
Zr2 Zr 0.96872(3) 0.175321(17) 0.39630(3) 0.01100(10) Uani 1 1 d .
Cl1B Cl 0.81864(9) 0.16147(6) 0.45721(8) 0.0177(3) Uani 1 1 d .
Cl2B Cl 0.99938(9) 0.05790(6) 0.35414(8) 0.0168(3) Uani 1 1 d .
Si1B Si 0.99100(11) 0.33935(7) 0.42586(9) 0.0133(3) Uani 1 1 d .
Si2B Si 1.15760(10) 0.24174(7) 0.33297(9) 0.0147(3) Uani 1 1 d .
C1B C 1.0711(3) 0.2661(2) 0.4928(3) 0.0093(10) Uani 1 1 d .
C2B C 1.1429(3) 0.2267(2) 0.4538(3) 0.0125(11) Uani 1 1 d .
C3B C 1.1595(3) 0.1627(2) 0.5033(3) 0.0105(10) Uani 1 1 d .
H3B H 1.2028 0.1265 0.4928 0.013 Uiso 1 1 calc R
C4B C 1.1032(3) 0.1607(3) 0.5692(3) 0.0135(11) Uani 1 1 d .
C5B C 1.0488(3) 0.2244(2) 0.5622(3) 0.0129(11) Uani 1 1 d .
H5B H 1.0039 0.2370 0.5990 0.015 Uiso 1 1 calc R
C6B C 0.9398(3) 0.2850(2) 0.3149(3) 0.0120(10) Uani 1 1 d .
C7B C 1.0102(3) 0.2441(2) 0.2757(3) 0.0128(10) Uani 1 1 d .
C8B C 0.9468(4) 0.1929(2) 0.2160(3) 0.0133(10) Uani 1 1 d .
C9B C 0.8427(4) 0.1996(3) 0.2208(3) 0.0134(10) Uani 1 1 d .
H9B H 0.7855 0.1702 0.1903 0.016 Uiso 1 1 calc R
C10B C 0.8370(4) 0.2562(2) 0.2773(3) 0.0130(10) Uani 1 1 d .
C11B C 0.8912(3) 0.3627(2) 0.4861(3) 0.0171(10) Uani 1 1 d .
H11D H 0.9258 0.3864 0.5458 0.026 Uiso 1 1 calc R
H11E H 0.8568 0.3207 0.4992 0.026 Uiso 1 1 calc R
H11F H 0.8383 0.3933 0.4449 0.026 Uiso 1 1 calc R
C12B C 1.0698(3) 0.4175(3) 0.4162(3) 0.0204(11) Uani 1 1 d .
H12D H 1.0386 0.4396 0.3546 0.031 Uiso 1 1 calc R
H12E H 1.1424 0.4038 0.4218 0.031 Uiso 1 1 calc R
H12F H 1.0696 0.4499 0.4670 0.031 Uiso 1 1 calc R
C13B C 1.2311(4) 0.3206(3) 0.3137(3) 0.0218(13) Uani 1 1 d .
H13D H 1.3013 0.3212 0.3600 0.033 Uiso 1 1 calc R
H13E H 1.1923 0.3620 0.3216 0.033 Uiso 1 1 calc R
H13F H 1.2380 0.3197 0.2494 0.033 Uiso 1 1 calc R
C14B C 1.2262(3) 0.1655(3) 0.3019(3) 0.0202(12) Uani 1 1 d .
H14D H 1.2248 0.1686 0.2352 0.030 Uiso 1 1 calc R
H14E H 1.1904 0.1231 0.3116 0.030 Uiso 1 1 calc R
H14F H 1.2995 0.1646 0.3423 0.030 Uiso 1 1 calc R
C15B C 1.1048(4) 0.1030(2) 0.6407(3) 0.0126(10) Uani 1 1 d .
H15B H 1.0310 0.0966 0.6432 0.015 Uiso 1 1 calc R
C16B C 1.1396(3) 0.03504(17) 0.6063(2) 0.0227(9) Uani 1 1 d .
H16D H 1.0972 0.0264 0.5408 0.034 Uiso 1 1 calc R
H16E H 1.1298 -0.0028 0.6469 0.034 Uiso 1 1 calc R
H16F H 1.2142 0.0381 0.6093 0.034 Uiso 1 1 calc R
C17B C 1.1739(3) 0.1228(2) 0.7423(3) 0.0146(9) Uani 1 1 d .
C18B C 1.1292(3) 0.18646(18) 0.7783(2) 0.0236(9) Uani 1 1 d .
H18D H 1.1694 0.1953 0.8445 0.035 Uiso 1 1 calc R
H18E H 1.0551 0.1783 0.7740 0.035 Uiso 1 1 calc R
H18F H 1.1344 0.2265 0.7394 0.035 Uiso 1 1 calc R
C19B C 1.1735(3) 0.0632(2) 0.8098(3) 0.0251(10) Uani 1 1 d .
H19D H 1.2095 0.0233 0.7928 0.038 Uiso 1 1 calc R
H19E H 1.1006 0.0508 0.8049 0.038 Uiso 1 1 calc R
H19F H 1.2101 0.0773 0.8749 0.038 Uiso 1 1 calc R
C20B C 1.2866(3) 0.13916(19) 0.7437(3) 0.0227(8) Uani 1 1 d .
H20D H 1.3273 0.1537 0.8076 0.034 Uiso 1 1 calc R
H20E H 1.2860 0.1764 0.6987 0.034 Uiso 1 1 calc R
H20F H 1.3190 0.0979 0.7258 0.034 Uiso 1 1 calc R
C21B C 0.9819(4) 0.1432(2) 0.1518(3) 0.0138(11) Uani 1 1 d .
H21B H 1.0421 0.1155 0.1921 0.017 Uiso 1 1 calc R
C22B C 1.0225(4) 0.1842(3) 0.0799(3) 0.0191(11) Uani 1 1 d .
H22C H 0.9640 0.2118 0.0386 0.023 Uiso 1 1 calc R
H22D H 1.0784 0.2165 0.1144 0.023 Uiso 1 1 calc R
C23B C 1.0653(4) 0.1371(3) 0.0199(3) 0.0270(13) Uani 1 1 d .
H23C H 1.1274 0.1122 0.0605 0.032 Uiso 1 1 calc R
H23D H 1.0883 0.1646 -0.0269 0.032 Uiso 1 1 calc R
C24B C 0.9819(4) 0.0853(3) -0.0317(3) 0.0267(13) Uani 1 1 d .
H24C H 0.9242 0.1100 -0.0784 0.032 Uiso 1 1 calc R
H24D H 1.0135 0.0523 -0.0667 0.032 Uiso 1 1 calc R
C25B C 0.9371(4) 0.0459(3) 0.0360(3) 0.0213(12) Uani 1 1 d .
H25C H 0.8789 0.0160 -0.0009 0.026 Uiso 1 1 calc R
H25D H 0.9925 0.0157 0.0763 0.026 Uiso 1 1 calc R
C26B C 0.8962(4) 0.0929(3) 0.0984(3) 0.0175(11) Uani 1 1 d .
H26C H 0.8726 0.0650 0.1444 0.021 Uiso 1 1 calc R
H26D H 0.8349 0.1191 0.0590 0.021 Uiso 1 1 calc R
C27B C 0.7349(3) 0.2875(2) 0.2874(3) 0.0129(10) Uani 1 1 d .
H27B H 0.7426 0.2938 0.3564 0.015 Uiso 1 1 calc R
C28B C 0.7185(4) 0.3589(2) 0.2390(3) 0.0191(10) Uani 1 1 d .
H28C H 0.7802 0.3886 0.2684 0.023 Uiso 1 1 calc R
H28D H 0.7129 0.3535 0.1710 0.023 Uiso 1 1 calc R
C29B C 0.6186(3) 0.3936(2) 0.2487(3) 0.0269(11) Uani 1 1 d .
H29C H 0.6084 0.4385 0.2152 0.032 Uiso 1 1 calc R
H29D H 0.6265 0.4025 0.3164 0.032 Uiso 1 1 calc R
C30B C 0.5219(3) 0.3476(2) 0.2067(3) 0.0247(11) Uani 1 1 d .
H30C H 0.4592 0.3692 0.2182 0.030 Uiso 1 1 calc R
H30D H 0.5088 0.3437 0.1373 0.030 Uiso 1 1 calc R
C31B C 0.5384(4) 0.2755(3) 0.2512(3) 0.0242(11) Uani 1 1 d .
H31C H 0.5415 0.2789 0.3189 0.029 Uiso 1 1 calc R
H31D H 0.4775 0.2459 0.2190 0.029 Uiso 1 1 calc R
C32B C 0.6376(4) 0.2426(2) 0.2435(3) 0.0170(10) Uani 1 1 d .
H32C H 0.6311 0.2344 0.1758 0.020 Uiso 1 1 calc R
H32D H 0.6470 0.1973 0.2759 0.020 Uiso 1 1 calc R
C51 C 0.4060(5) 0.7942(4) 0.0937(4) 0.0518(18) Uani 1 1 d .
H51A H 0.3824 0.8402 0.0883 0.062 Uiso 1 1 d .
H51B H 0.4104 0.7772 0.1573 0.062 Uiso 1 1 d .
Cl5 Cl 0.52886(9) 0.78875(6) 0.07809(10) 0.0480(3) Uani 1 1 d .
Cl6 Cl 0.30918(11) 0.74423(7) 0.01493(9) 0.0294(3) Uani 1 1 d .
C52 C 0.7669(6) 0.8551(4) -0.0427(5) 0.057(2) Uani 0.6464(19) 1 d P
H52A H 0.8417 0.8588 -0.0411 0.069 Uiso 0.6464(19) 1 calc PR
H52B H 0.7243 0.8803 -0.0994 0.069 Uiso 0.6464(19) 1 calc PR
Cl7 Cl 0.7516(2) 0.89424(14) 0.05601(19) 0.0587(8) Uani 0.6464(19) 1 d P
Cl8 Cl 0.73072(19) 0.76883(13) -0.05446(16) 0.0451(7) Uani 0.6464(19) 1 d P
C53 C 0.1013(4) 0.8648(3) 0.9161(4) 0.0346(14) Uani 1 1 d .
H53A H 0.1222 0.8429 0.8637 0.041 Uiso 1 1 calc R
H53B H 0.0952 0.8280 0.9606 0.041 Uiso 1 1 calc R
Cl9 Cl 0.20000(11) 0.92392(7) 0.97580(8) 0.0284(3) Uani 1 1 d .
Cl10 Cl -0.02025(9) 0.90465(6) 0.87026(9) 0.0444(3) Uani 1 1 d .

loop_
_atom_site_aniso_label
_atom_site_aniso_U_11
_atom_site_aniso_U_22
_atom_site_aniso_U_33
_atom_site_aniso_U_23
_atom_site_aniso_U_13
_atom_site_aniso_U_12
Zr1 0.0106(2) 0.0102(2) 0.0132(2) 0.0003(2) 0.00302(18) 0.0010(2)
Cl1A 0.0156(6) 0.0119(6) 0.0241(6) 0.0010(5) 0.0047(5) -0.0024(5)
Cl2A 0.0129(5) 0.0199(6) 0.0200(5) -0.0014(5) 0.0064(4) 0.0021(5)
Si1A 0.0120(7) 0.0156(8) 0.0124(6) 0.0000(6) 0.0037(5) 0.0013(6)
Si2A 0.0150(7) 0.0103(6) 0.0150(6) -0.0010(5) 0.0043(5) 0.0005(5)
C1A 0.011(2) 0.009(2) 0.017(2) -0.0012(19) -0.0003(19) 0.0035(19)
C2A 0.019(3) 0.013(3) 0.014(2) 0.002(2) 0.0018(19) 0.008(2)
C3A 0.007(2) 0.013(3) 0.017(2) 0.004(2) -0.0004(18) 0.0008(19)
C4A 0.010(2) 0.017(3) 0.009(2) 0.003(2) -0.0017(17) 0.002(2)
C5A 0.009(2) 0.020(3) 0.012(2) 0.008(2) 0.0021(17) 0.003(2)
C6A 0.010(2) 0.015(3) 0.015(2) 0.000(2) 0.0014(19) -0.004(2)
C7A 0.019(3) 0.012(2) 0.011(2) 0.0004(18) 0.0041(19) 0.001(2)
C8A 0.010(2) 0.018(3) 0.011(2) -0.0073(19) -0.0017(18) 0.001(2)
C9A 0.015(2) 0.007(2) 0.012(2) 0.0015(17) -0.0028(18) 0.0004(18)
C10A 0.011(2) 0.012(2) 0.010(2) -0.0029(18) -0.0038(17) -0.0018(19)
C11A 0.020(3) 0.026(3) 0.020(3) -0.002(2) 0.009(2) -0.006(3)
C12A 0.019(3) 0.023(3) 0.018(3) -0.003(2) 0.005(2) 0.008(2)
C13A 0.024(3) 0.016(3) 0.024(2) 0.001(2) 0.003(2) 0.003(2)
C14A 0.021(2) 0.018(2) 0.014(2) 0.0002(17) 0.0045(18) 0.0033(19)
C15A 0.012(2) 0.018(3) 0.018(2) 0.003(2) 0.0011(18) -0.004(2)
C16A 0.017(2) 0.022(2) 0.029(2) -0.0102(17) 0.0106(17) -0.0018(16)
C17A 0.023(2) 0.019(2) 0.013(2) -0.0055(17) 0.0043(17) -0.0006(18)
C18A 0.018(2) 0.061(3) 0.023(2) -0.013(2) 0.0013(18) -0.005(2)
C19A 0.022(2) 0.025(2) 0.033(3) -0.0118(19) 0.0018(19) 0.0024(19)
C20A 0.047(3) 0.027(2) 0.019(2) -0.0046(19) 0.0003(19) 0.002(2)
C21A 0.018(2) 0.013(2) 0.010(2) 0.0014(16) 0.0046(17) -0.0009(18)
C22A 0.015(2) 0.015(2) 0.023(2) 0.0001(18) 0.0016(18) 0.0026(17)
C23A 0.020(2) 0.013(2) 0.031(3) -0.0042(19) 0.0020(19) -0.0068(17)
C24A 0.017(2) 0.027(2) 0.022(2) 0.0027(19) 0.0003(18) -0.0084(18)
C25A 0.013(2) 0.023(2) 0.016(2) 0.0003(18) -0.0003(17) 0.0012(18)
C26A 0.011(2) 0.019(2) 0.018(2) 0.0005(18) 0.0006(17) -0.0016(18)
C27A 0.015(3) 0.026(3) 0.009(2) 0.000(2) 0.003(2) 0.000(2)
C28A 0.028(3) 0.017(3) 0.027(3) 0.001(2) 0.010(2) 0.009(3)
C29A 0.027(3) 0.034(3) 0.020(3) 0.006(2) 0.014(2) -0.001(3)
C30A 0.033(3) 0.026(3) 0.015(2) 0.012(2) 0.008(2) -0.004(2)
C31A 0.026(3) 0.019(3) 0.019(2) 0.008(2) 0.003(2) -0.009(2)
C32A 0.017(3) 0.016(3) 0.018(2) 0.003(2) -0.002(2) 0.000(2)
Zr2 0.0112(2) 0.0103(2) 0.0115(2) -0.00060(19) 0.00340(18) -0.0011(2)
Cl1B 0.0164(6) 0.0194(6) 0.0192(5) -0.0002(5) 0.0083(4) -0.0018(5)
Cl2B 0.0179(6) 0.0130(6) 0.0191(6) -0.0031(5) 0.0045(5) -0.0016(5)
Si1B 0.0154(7) 0.0100(6) 0.0124(6) 0.0002(5) 0.0008(5) -0.0004(5)
Si2B 0.0114(7) 0.0164(8) 0.0154(7) 0.0027(6) 0.0025(5) -0.0016(6)
C1B 0.007(2) 0.009(2) 0.008(2) -0.0025(18) -0.0046(17) -0.0020(18)
C2B 0.006(2) 0.019(3) 0.010(2) -0.0029(19) -0.0006(18) -0.005(2)
C3B 0.009(2) 0.009(2) 0.010(2) 0.0021(18) -0.0035(17) 0.0026(19)
C4B 0.014(2) 0.010(3) 0.013(2) -0.0019(19) -0.0010(18) -0.0004(19)
C5B 0.013(2) 0.017(3) 0.007(2) -0.0038(19) 0.0022(18) -0.002(2)
C6B 0.009(2) 0.014(2) 0.013(2) 0.0073(19) 0.0021(18) -0.0003(19)
C7B 0.017(3) 0.012(2) 0.009(2) 0.0060(19) 0.0038(19) -0.003(2)
C8B 0.017(3) 0.015(3) 0.010(2) 0.0027(18) 0.0070(19) 0.002(2)
C9B 0.011(2) 0.019(3) 0.010(2) 0.0025(18) 0.0033(18) -0.0019(19)
C10B 0.020(3) 0.009(2) 0.009(2) 0.0017(17) 0.0028(19) 0.001(2)
C11B 0.020(2) 0.014(2) 0.015(2) -0.0026(17) 0.0024(18) 0.0023(18)
C12B 0.020(3) 0.013(2) 0.027(2) 0.004(2) 0.005(2) 0.002(2)
C13B 0.020(3) 0.026(3) 0.020(3) 0.001(2) 0.007(2) -0.007(2)
C14B 0.013(3) 0.028(3) 0.018(2) 0.001(2) 0.002(2) 0.000(2)
C15B 0.018(2) 0.007(2) 0.016(2) 0.0055(18) 0.0104(18) -0.0011(19)
C16B 0.032(2) 0.0160(18) 0.017(2) 0.0002(15) 0.0031(17) -0.0010(16)
C17B 0.018(2) 0.015(2) 0.011(2) 0.0024(16) 0.0053(16) -0.0001(17)
C18B 0.037(2) 0.017(2) 0.0164(19) -0.0007(16) 0.0078(18) 0.0069(18)
C19B 0.030(2) 0.022(2) 0.022(2) 0.0095(18) 0.0063(19) 0.0059(19)
C20B 0.020(2) 0.028(2) 0.017(2) 0.0046(17) 0.0010(16) -0.0022(17)
C21B 0.013(2) 0.012(2) 0.016(2) -0.0032(19) 0.0033(19) 0.001(2)
C22B 0.020(3) 0.029(3) 0.011(2) -0.004(2) 0.007(2) 0.003(2)
C23B 0.031(3) 0.033(3) 0.020(3) -0.003(2) 0.010(2) 0.000(3)
C24B 0.028(3) 0.030(3) 0.023(3) -0.004(2) 0.009(2) 0.010(3)
C25B 0.022(3) 0.023(3) 0.016(2) -0.003(2) 0.001(2) 0.000(2)
C26B 0.020(3) 0.019(3) 0.016(2) -0.002(2) 0.008(2) 0.005(2)
C27B 0.010(2) 0.014(2) 0.012(2) -0.0021(17) -0.0012(16) 0.0019(18)
C28B 0.018(2) 0.015(2) 0.022(2) 0.0024(18) 0.0023(18) 0.0036(18)
C29B 0.024(2) 0.024(2) 0.034(3) 0.002(2) 0.010(2) 0.0077(19)
C30B 0.020(2) 0.030(3) 0.024(2) 0.001(2) 0.0061(19) 0.0109(19)
C31B 0.011(2) 0.037(3) 0.022(2) 0.000(2) 0.0018(18) -0.0005(19)
C32B 0.019(2) 0.013(2) 0.020(2) 0.0014(18) 0.0074(19) 0.0008(18)
C51 0.037(4) 0.061(4) 0.059(4) -0.032(4) 0.017(3) -0.008(3)
Cl5 0.0314(7) 0.0378(7) 0.0761(9) -0.0251(7) 0.0181(7) -0.0042(5)
Cl6 0.0316(7) 0.0266(7) 0.0284(7) -0.0048(6) 0.0063(6) -0.0034(6)
C52 0.051(5) 0.062(5) 0.049(5) 0.021(4) 0.001(4) -0.026(4)
Cl7 0.0491(15) 0.0461(16) 0.0911(19) -0.0013(14) 0.0363(14) 0.0104(11)
Cl8 0.0466(14) 0.0433(14) 0.0461(13) 0.0113(11) 0.0150(10) 0.0137(11)
C53 0.024(3) 0.026(3) 0.049(3) -0.025(3) 0.004(2) -0.002(2)
Cl9 0.0393(8) 0.0207(7) 0.0218(6) -0.0025(5) 0.0037(5) -0.0072(6)
Cl10 0.0343(7) 0.0344(6) 0.0549(8) -0.0136(6) -0.0017(6) 0.0080(5)

loop_
_atom_type_symbol
_atom_type_description
_atom_type_scat_dispersion_real
_atom_type_scat_dispersion_imag
_atom_type_scat_source
C C 0.0033 0.0016 'International Tables Vol C Tables 4.2.6.8 and 6.1.1.4'
H H 0.0000 0.0000 'International Tables Vol C Tables 4.2.6.8 and 6.1.1.4'
Si Si 0.0817 0.0704 'International Tables Vol C Tables 4.2.6.8 and 6.1.1.4'
Cl Cl 0.1484 0.1585 'International Tables Vol C Tables 4.2.6.8 and 6.1.1.4'
Zr Zr -2.9673 0.5597 'International Tables Vol C Tables 4.2.6.8 and 6.1.1.4'

loop_
_geom_angle_atom_site_label_1
_geom_angle_atom_site_label_2
_geom_angle_atom_site_label_3
_geom_angle
_geom_angle_publ_flag
C6A Zr1 C2A 79.39(15) ?
C6A Zr1 C7A 35.58(14) ?
C2A Zr1 C7A 68.29(15) ?
C6A Zr1 Cl1A 105.59(11) ?
C2A Zr1 Cl1A 135.48(12) ?
C7A Zr1 Cl1A 137.62(11) ?
C6A Zr1 Cl2A 134.05(11) ?
C2A Zr1 Cl2A 103.79(11) ?
C7A Zr1 Cl2A 102.09(11) ?
Cl1A Zr1 Cl2A 103.01(4) yes
C6A Zr1 C1A 67.66(14) ?
C2A Zr1 C1A 34.59(15) ?
C7A Zr1 C1A 78.31(15) ?
Cl1A Zr1 C1A 105.28(11) ?
Cl2A Zr1 C1A 135.89(11) ?
C6A Zr1 C3A 112.81(15) ?
C2A Zr1 C3A 33.45(13) ?
C7A Zr1 C3A 96.94(14) ?
Cl1A Zr1 C3A 120.18(11) ?
Cl2A Zr1 C3A 81.35(11) ?
C1A Zr1 C3A 55.23(14) ?
C6A Zr1 C5A 94.81(14) ?
C2A Zr1 C5A 54.80(16) ?
C7A Zr1 C5A 111.09(16) ?
Cl1A Zr1 C5A 80.70(12) ?
Cl2A Zr1 C5A 124.96(10) ?
C1A Zr1 C5A 32.78(14) ?
C3A Zr1 C5A 52.77(14) ?
C6A Zr1 C10A 32.73(14) ?
C2A Zr1 C10A 112.11(15) ?
C7A Zr1 C10A 55.28(14) ?
Cl1A Zr1 C10A 82.49(11) ?
Cl2A Zr1 C10A 121.05(10) ?
C1A Zr1 C10A 95.78(14) ?
C3A Zr1 C10A 145.54(15) ?
C5A Zr1 C10A 113.92(14) ?
C6A Zr1 C8A 55.49(14) ?
C2A Zr1 C8A 96.54(15) ?
C7A Zr1 C8A 33.15(14) ?
Cl1A Zr1 C8A 123.20(11) ?
Cl2A Zr1 C8A 78.79(10) ?
C1A Zr1 C8A 111.46(15) ?
C3A Zr1 C8A 116.21(15) ?
C5A Zr1 C8A 144.22(15) ?
C10A Zr1 C8A 52.70(14) ?
C6A Zr1 C9A 53.41(14) ?
C2A Zr1 C9A 121.93(15) ?
C7A Zr1 C9A 53.66(14) ?
Cl1A Zr1 C9A 92.62(10) ?
Cl2A Zr1 C9A 90.38(11) ?
C1A Zr1 C9A 121.04(15) ?
C3A Zr1 C9A 147.17(14) ?
C5A Zr1 C9A 144.66(14) ?
C10A Zr1 C9A 30.88(13) ?
C8A Zr1 C9A 31.10(14) ?
C6A Zr1 C4A 122.26(14) ?
C2A Zr1 C4A 54.83(15) ?
C7A Zr1 C4A 123.09(15) ?
Cl1A Zr1 C4A 88.86(11) ?
Cl2A Zr1 C4A 93.25(10) ?
C1A Zr1 C4A 54.63(14) ?
C3A Zr1 C4A 31.77(14) ?
C5A Zr1 C4A 31.75(13) ?
C10A Zr1 C4A 145.67(14) ?
C8A Zr1 C4A 147.88(15) ?
C9A Zr1 C4A 175.67(14) ?
C12A Si1A C11A 107.8(2) ?
C12A Si1A C1A 117.8(2) ?
C11A Si1A C1A 107.4(2) ?
C12A Si1A C6A 116.8(2) ?
C11A Si1A C6A 114.5(2) ?
C1A Si1A C6A 91.79(19) ?
C12A Si1A Zr1 149.35(17) ?
C11A Si1A Zr1 102.85(17) ?
C1A Si1A Zr1 48.91(13) ?
C6A Si1A Zr1 48.24(13) ?
C14A Si2A C13A 108.3(2) ?
C14A Si2A C2A 111.0(2) ?
C13A Si2A C2A 114.3(2) ?
C14A Si2A C7A 114.0(2) ?
C13A Si2A C7A 116.1(2) ?
C2A Si2A C7A 92.6(2) ?
C14A Si2A Zr1 105.86(15) ?
C13A Si2A Zr1 145.81(17) ?
C2A Si2A Zr1 48.80(14) ?
C7A Si2A Zr1 48.89(14) ?
C5A C1A C2A 106.4(4) ?
C5A C1A Si1A 123.8(4) ?
C2A C1A Si1A 124.5(3) ?
C5A C1A Zr1 77.5(3) ?
C2A C1A Zr1 72.0(3) ?
Si1A C1A Zr1 95.58(17) ?
C3A C2A C1A 106.7(4) ?
C3A C2A Si2A 127.5(4) ?
C1A C2A Si2A 121.2(3) ?
C3A C2A Zr1 77.6(3) ?
C1A C2A Zr1 73.4(2) ?
Si2A C2A Zr1 95.54(18) ?
C4A C3A C2A 110.4(4) ?
C4A C3A Zr1 78.5(3) ?
C2A C3A Zr1 69.0(2) ?
C3A C4A C5A 104.8(4) ?
C3A C4A C15A 128.3(4) ?
C5A C4A C15A 126.9(4) ?
C3A C4A Zr1 69.7(2) ?
C5A C4A Zr1 70.0(2) ?
C15A C4A Zr1 124.8(3) ?
C1A C5A C4A 111.6(4) ?
C1A C5A Zr1 69.7(2) ?
C4A C5A Zr1 78.3(2) ?
C10A C6A C7A 107.3(4) ?
C10A C6A Si1A 127.4(3) ?
C7A C6A Si1A 122.0(3) ?
C10A C6A Zr1 81.2(3) ?
C7A C6A Zr1 72.4(2) ?
Si1A C6A Zr1 96.17(17) ?
C8A C7A C6A 106.7(4) ?
C8A C7A Si2A 127.1(3) ?
C6A C7A Si2A 122.1(3) ?
C8A C7A Zr1 80.6(3) ?
C6A C7A Zr1 72.0(2) ?
Si2A C7A Zr1 95.21(17) ?
C9A C8A C7A 106.9(4) ?
C9A C8A C21A 124.9(4) ?
C7A C8A C21A 127.7(4) ?
C9A C8A Zr1 75.7(3) ?
C7A C8A Zr1 66.2(2) ?
C21A C8A Zr1 129.5(3) ?
C10A C9A C8A 111.2(4) ?
C10A C9A Zr1 73.3(2) ?
C8A C9A Zr1 73.2(2) ?
C9A C10A C6A 107.7(4) ?
C9A C10A C27A 125.5(4) ?
C6A C10A C27A 126.5(4) ?
C9A C10A Zr1 75.9(2) ?
C6A C10A Zr1 66.1(2) ?
C27A C10A Zr1 128.3(3) ?
C4A C15A C16A 111.9(4) ?
C4A C15A C17A 112.7(4) ?
C16A C15A C17A 112.2(3) ?
C20A C17A C18A 109.6(4) ?
C20A C17A C19A 107.8(3) ?
C18A C17A C19A 108.0(3) ?
C20A C17A C15A 111.7(3) ?
C18A C17A C15A 110.7(3) ?
C19A C17A C15A 108.9(3) ?
C8A C21A C26A 113.2(4) ?
C8A C21A C22A 109.1(4) ?
C26A C21A C22A 109.8(4) ?
C23A C22A C21A 112.4(4) ?
C22A C23A C24A 110.4(3) ?
C25A C24A C23A 110.1(3) ?
C24A C25A C26A 110.7(4) ?
C21A C26A C25A 111.2(4) ?
C10A C27A C32A 113.2(4) ?
C10A C27A C28A 109.3(4) ?
C32A C27A C28A 110.7(4) ?
C27A C28A C29A 111.0(4) ?
C30A C29A C28A 111.1(4) ?
C29A C30A C31A 110.5(4) ?
C30A C31A C32A 112.2(4) ?
C27A C32A C31A 111.0(4) ?
C1B Zr2 C7B 79.73(14) ?
C1B Zr2 C6B 68.39(14) ?
C7B Zr2 C6B 35.40(14) ?
C1B Zr2 Cl2B 136.64(11) ?
C7B Zr2 Cl2B 103.68(12) ?
C6B Zr2 Cl2B 135.39(11) ?
C1B Zr2 C2B 35.24(14) ?
C7B Zr2 C2B 68.32(15) ?
C6B Zr2 C2B 78.97(15) ?
Cl2B Zr2 C2B 105.01(12) ?
C1B Zr2 Cl1B 104.03(11) ?
C7B Zr2 Cl1B 136.39(11) ?
C6B Zr2 Cl1B 104.70(11) ?
Cl2B Zr2 Cl1B 102.09(4) yes
C2B Zr2 Cl1B 135.73(11) ?
C1B Zr2 C5B 32.72(13) ?
C7B Zr2 C5B 112.43(15) ?
C6B Zr2 C5B 96.30(14) ?
Cl2B Zr2 C5B 122.88(11) ?
C2B Zr2 C5B 55.09(14) ?
Cl1B Zr2 C5B 80.81(11) ?
C1B Zr2 C3B 54.93(15) ?
C7B Zr2 C3B 96.17(14) ?
C6B Zr2 C3B 111.85(15) ?
Cl2B Zr2 C3B 81.88(11) ?
C2B Zr2 C3B 32.89(14) ?
Cl1B Zr2 C3B 121.95(10) ?
C5B Zr2 C3B 52.38(14) ?
C1B Zr2 C10B 96.24(15) ?
C7B Zr2 C10B 54.87(15) ?
C6B Zr2 C10B 32.74(14) ?
Cl2B Zr2 C10B 121.44(10) ?
C2B Zr2 C10B 111.70(15) ?
Cl1B Zr2 C10B 81.68(10) ?
C5B Zr2 C10B 115.46(14) ?
C3B Zr2 C10B 144.59(15) ?
C1B Zr2 C8B 112.32(14) ?
C7B Zr2 C8B 32.61(14) ?
C6B Zr2 C8B 54.90(14) ?
Cl2B Zr2 C8B 80.66(11) ?
C2B Zr2 C8B 96.33(14) ?
Cl1B Zr2 C8B 122.31(10) ?
C5B Zr2 C8B 145.04(15) ?
C3B Zr2 C8B 115.52(14) ?
C10B Zr2 C8B 51.99(14) ?
C1B Zr2 C4B 53.87(14) ?
C7B Zr2 C4B 122.09(15) ?
C6B Zr2 C4B 122.23(15) ?
Cl2B Zr2 C4B 91.74(11) ?
C2B Zr2 C4B 53.77(14) ?
Cl1B Zr2 C4B 91.41(10) ?
C5B Zr2 C4B 31.49(14) ?
C3B Zr2 C4B 30.79(13) ?
C10B Zr2 C4B 146.81(14) ?
C8B Zr2 C4B 146.25(14) ?
C1B Zr2 C9B 121.65(15) ?
C7B Zr2 C9B 53.33(14) ?
C6B Zr2 C9B 53.26(14) ?
Cl2B Zr2 C9B 91.22(11) ?
C2B Zr2 C9B 121.62(15) ?
Cl1B Zr2 C9B 91.78(10) ?
C5B Zr2 C9B 145.89(15) ?
C3B Zr2 C9B 146.28(14) ?
C10B Zr2 C9B 30.52(13) ?
C8B Zr2 C9B 30.92(13) ?
C4B Zr2 C9B 175.11(14) ?
C11B Si1B C12B 109.5(2) ?
C11B Si1B C1B 107.9(2) ?
C12B Si1B C1B 114.3(2) ?
C11B Si1B C6B 115.1(2) ?
C12B Si1B C6B 116.7(2) ?
C1B Si1B C6B 92.18(19) ?
C11B Si1B Zr2 104.84(15) ?
C12B Si1B Zr2 145.33(16) ?
C1B Si1B Zr2 48.38(13) ?
C6B Si1B Zr2 48.54(13) ?
C14B Si2B C2B 107.9(2) ?
C14B Si2B C13B 107.1(2) ?
C2B Si2B C13B 118.4(2) ?
C14B Si2B C7B 115.2(2) ?
C2B Si2B C7B 92.54(19) ?
C13B Si2B C7B 115.3(2) ?
C14B Si2B Zr2 103.65(16) ?
C2B Si2B Zr2 49.24(13) ?
C13B Si2B Zr2 149.26(17) ?
C7B Si2B Zr2 48.83(13) ?
C5B C1B C2B 106.8(4) ?
C5B C1B Si1B 127.7(3) ?
C2B C1B Si1B 121.5(3) ?
C5B C1B Zr2 78.9(3) ?
C2B C1B Zr2 73.0(2) ?
Si1B C1B Zr2 96.18(17) ?
C3B C2B C1B 105.8(4) ?
C3B C2B Si2B 125.5(4) ?
C1B C2B Si2B 123.7(3) ?
C3B C2B Zr2 79.0(3) ?
C1B C2B Zr2 71.8(2) ?
Si2B C2B Zr2 95.01(17) ?
C4B C3B C2B 110.5(4) ?
C4B C3B Zr2 78.3(3) ?
C2B C3B Zr2 68.1(2) ?
C3B C4B C5B 107.0(4) ?
C3B C4B C15B 126.9(4) ?
C5B C4B C15B 126.0(4) ?
C3B C4B Zr2 70.9(2) ?
C5B C4B Zr2 69.8(2) ?
C15B C4B Zr2 127.3(3) ?
C1B C5B C4B 109.9(4) ?
C1B C5B Zr2 68.4(2) ?
C4B C5B Zr2 78.7(3) ?
C10B C6B C7B 106.4(4) ?
C10B C6B Si1B 127.7(3) ?
C7B C6B Si1B 122.2(3) ?
C10B C6B Zr2 80.9(3) ?
C7B C6B Zr2 72.2(2) ?
Si1B C6B Zr2 95.44(16) ?
C8B C7B C6B 106.9(4) ?
C8B C7B Si2B 127.2(4) ?
C6B C7B Si2B 122.2(3) ?
C8B C7B Zr2 81.4(3) ?
C6B C7B Zr2 72.4(2) ?
Si2B C7B Zr2 95.07(17) ?
C9B C8B C7B 108.2(4) ?
C9B C8B C21B 125.2(4) ?
C7B C8B C21B 126.4(4) ?
C9B C8B Zr2 77.1(2) ?
C7B C8B Zr2 66.0(2) ?
C21B C8B Zr2 126.2(3) ?
C10B C9B C8B 109.3(4) ?
C10B C9B Zr2 71.8(2) ?
C8B C9B Zr2 72.0(2) ?
C9B C10B C6B 109.0(4) ?
C9B C10B C27B 125.2(4) ?
C6B C10B C27B 125.4(4) ?
C9B C10B Zr2 77.7(3) ?
C6B C10B Zr2 66.4(2) ?
C27B C10B Zr2 127.6(3) ?
C16B C15B C4B 110.0(3) ?
C16B C15B C17B 112.4(3) ?
C4B C15B C17B 111.6(3) ?
C20B C17B C19B 110.0(3) ?
C20B C17B C18B 107.9(3) ?
C19B C17B C18B 107.8(3) ?
C20B C17B C15B 111.2(3) ?
C19B C17B C15B 109.1(3) ?
C18B C17B C15B 110.7(3) ?
C8B C21B C26B 114.0(4) ?
C8B C21B C22B 109.7(4) ?
C26B C21B C22B 109.4(4) ?
C23B C22B C21B 111.3(4) ?
C22B C23B C24B 110.5(4) ?
C25B C24B C23B 111.9(4) ?
C26B C25B C24B 112.4(4) ?
C25B C26B C21B 110.7(4) ?
C10B C27B C32B 113.2(4) ?
C10B C27B C28B 108.5(4) ?
C32B C27B C28B 109.1(3) ?
C29B C28B C27B 111.0(4) ?
C28B C29B C30B 110.6(4) ?
C31B C30B C29B 111.1(4) ?
C32B C31B C30B 111.9(4) ?
C31B C32B C27B 112.1(4) ?
Cl5 C51 Cl6 114.7(3) ?
Cl7 C52 Cl8 114.5(4) ?
Cl10 C53 Cl9 111.9(3) ?

loop_
_geom_bond_atom_site_label_1
_geom_bond_atom_site_label_2
_geom_bond_distance
_geom_bond_publ_flag
Zr1 C6A 2.417(4) yes
Zr1 C2A 2.420(5) yes
Zr1 C7A 2.423(4) yes
Zr1 Cl1A 2.4267(12) yes
Zr1 Cl2A 2.4322(12) yes
Zr1 C1A 2.439(4) yes
Zr1 C3A 2.532(4) yes
Zr1 C5A 2.539(4) yes
Zr1 C10A 2.612(4) yes
Zr1 C8A 2.612(4) yes
Zr1 C9A 2.645(4) yes
Zr1 C4A 2.646(4) yes
Si1A C12A 1.840(5) ?
Si1A C11A 1.855(5) ?
Si1A C1A 1.880(5) ?
Si1A C6A 1.885(4) ?
Si2A C14A 1.865(5) ?
Si2A C13A 1.866(5) ?
Si2A C2A 1.875(5) ?
Si2A C7A 1.885(4) ?
C1A C5A 1.408(6) ?
C1A C2A 1.445(6) ?
C2A C3A 1.429(6) ?
C3A C4A 1.422(6) ?
C4A C5A 1.422(6) ?
C4A C15A 1.485(6) ?
C6A C10A 1.429(6) ?
C6A C7A 1.479(6) ?
C7A C8A 1.448(6) ?
C8A C9A 1.410(6) ?
C8A C21A 1.500(6) ?
C9A C10A 1.400(6) ?
C10A C27A 1.512(6) ?
C15A C16A 1.527(5) ?
C15A C17A 1.579(5) ?
C17A C20A 1.508(5) ?
C17A C18A 1.522(5) ?
C17A C19A 1.558(5) ?
C21A C26A 1.523(6) ?
C21A C22A 1.538(6) ?
C22A C23A 1.515(6) ?
C23A C24A 1.524(6) ?
C24A C25A 1.516(6) ?
C25A C26A 1.552(6) ?
C27A C32A 1.513(6) ?
C27A C28A 1.524(6) ?
C28A C29A 1.538(6) ?
C29A C30A 1.512(7) ?
C30A C31A 1.518(6) ?
C31A C32A 1.540(6) ?
Zr2 C1B 2.414(4) yes
Zr2 C7B 2.415(4) yes
Zr2 C6B 2.417(4) yes
Zr2 Cl2B 2.4253(12) yes
Zr2 C2B 2.430(4) yes
Zr2 Cl1B 2.4321(12) yes
Zr2 C5B 2.549(4) yes
Zr2 C3B 2.571(4) yes
Zr2 C10B 2.605(4) yes
Zr2 C8B 2.613(4) yes
Zr2 C4B 2.663(4) yes
Zr2 C9B 2.678(4) yes
Si1B C11B 1.858(5) ?
Si1B C12B 1.870(5) ?
Si1B C1B 1.872(5) ?
Si1B C6B 1.897(5) ?
Si2B C14B 1.864(5) ?
Si2B C2B 1.874(4) ?
Si2B C13B 1.880(5) ?
Si2B C7B 1.891(5) ?
C1B C5B 1.404(6) ?
C1B C2B 1.466(6) ?
C2B C3B 1.422(6) ?
C3B C4B 1.392(6) ?
C4B C5B 1.418(6) ?
C4B C15B 1.534(6) ?
C6B C10B 1.427(6) ?
C6B C7B 1.469(6) ?
C7B C8B 1.424(6) ?
C8B C9B 1.412(6) ?
C8B C21B 1.519(6) ?
C9B C10B 1.392(6) ?
C10B C27B 1.533(6) ?
C15B C16B 1.532(5) ?
C15B C17B 1.557(5) ?
C17B C20B 1.524(5) ?
C17B C19B 1.526(5) ?
C17B C18B 1.532(5) ?
C21B C26B 1.529(6) ?
C21B C22B 1.545(6) ?
C22B C23B 1.496(6) ?
C23B C24B 1.522(7) ?
C24B C25B 1.513(6) ?
C25B C26B 1.507(6) ?
C27B C32B 1.534(6) ?
C27B C28B 1.544(6) ?
C28B C29B 1.532(6) ?
C29B C30B 1.535(6) ?
C30B C31B 1.533(6) ?
C31B C32B 1.498(6) ?
C51 Cl5 1.718(6) ?
C51 Cl6 1.750(6) ?
C52 Cl7 1.708(8) ?
C52 Cl8 1.734(7) ?
C53 Cl10 1.737(5) ?
C53 Cl9 1.768(5) ?
